data_1517787
loop_
_publ_author_name
'Islam, Kobirul'
'Das, Deb K.'
'Khan, Abu T.'

_publ_section_title
;
 Hydrated ferric sulfate catalyzed synthesis of 5,6-unsubstituted
 1,4-dihydropyridines using three-component reaction
;
_journal_issue 41
_journal_name_full 'Tetrahedron Letters'
_journal_page_first 5613
_journal_page_last 5617
_journal_paper_doi 10.1016/j.tetlet.2014.08.067
_journal_volume 55
_journal_year 2014
_chemical_absolute_configuration racemic
_chemical_formula_moiety 'C21 H21 N O2'
_chemical_formula_sum 'C21 H21 N O2'
_chemical_formula_weight 319.39
_chemical_name_systematic
; 
 ? 
;
_space_group_IT_number 4
_symmetry_cell_setting monoclinic
_symmetry_space_group_name_Hall 'P 2yb'
_symmetry_space_group_name_H-M 'P 1 21 1'
_atom_sites_solution_hydrogens geom
_atom_sites_solution_primary direct
_atom_sites_solution_secondary difmap
_audit_creation_method SHELXL-97
_cell_angle_alpha 90.00
_cell_angle_beta 96.185(6)
_cell_angle_gamma 90.00
_cell_formula_units_Z 2
_cell_length_a 9.2797(8)
_cell_length_b 7.6305(5)
_cell_length_c 12.3433(9)
_cell_measurement_temperature 296(2)
_cell_volume 868.93(11)
_computing_cell_refinement 'Bruker SMART'
_computing_data_collection 'Bruker SMART'
_computing_data_reduction 'Bruker SAINT'
_computing_molecular_graphics 'Bruker SHELXTL'
_computing_publication_material 'Bruker SHELXTL'
_computing_structure_refinement 'SHELXL-97 (Sheldrick, 1997)'
_computing_structure_solution 'SHELXS-97 (Sheldrick, 1990)'
_diffrn_ambient_temperature 296(2)
_diffrn_measured_fraction_theta_full 0.996
_diffrn_measured_fraction_theta_max 0.996
_diffrn_measurement_device_type 'CCD area detector'
_diffrn_measurement_method 'phi and omega scans'
_diffrn_radiation_monochromator graphite
_diffrn_radiation_source 'fine-focus sealed tube'
_diffrn_radiation_type MoK\a
_diffrn_radiation_wavelength 0.71073
_diffrn_reflns_av_R_equivalents 0.0413
_diffrn_reflns_av_sigmaI/netI 0.0447
_diffrn_reflns_limit_h_max 10
_diffrn_reflns_limit_h_min -11
_diffrn_reflns_limit_k_max 9
_diffrn_reflns_limit_k_min -9
_diffrn_reflns_limit_l_max 14
_diffrn_reflns_limit_l_min -13
_diffrn_reflns_number 11581
_diffrn_reflns_theta_full 25.00
_diffrn_reflns_theta_max 25.00
_diffrn_reflns_theta_min 1.66
_exptl_absorpt_coefficient_mu 0.078
_exptl_absorpt_correction_T_max 0.986
_exptl_absorpt_correction_T_min 0.981
_exptl_absorpt_correction_type multi-scan
_exptl_absorpt_process_details SADABS
_exptl_crystal_colour brown
_exptl_crystal_density_diffrn 1.221
_exptl_crystal_density_method 'not measured'
_exptl_crystal_description needle
_exptl_crystal_F_000 340
_exptl_crystal_size_max 0.34
_exptl_crystal_size_mid 0.20
_exptl_crystal_size_min 0.18
_refine_diff_density_max 0.504
_refine_diff_density_min -0.290
_refine_diff_density_rms 0.077
_refine_ls_abs_structure_details 'Flack H D (1983), Acta Cryst. A39, 876-881'
_refine_ls_abs_structure_Flack 2(5)
_refine_ls_extinction_method none
_refine_ls_goodness_of_fit_ref 1.147
_refine_ls_hydrogen_treatment constr
_refine_ls_matrix_type full
_refine_ls_number_parameters 219
_refine_ls_number_reflns 2865
_refine_ls_number_restraints 1
_refine_ls_restrained_S_all 1.147
_refine_ls_R_factor_all 0.1072
_refine_ls_R_factor_gt 0.0903
_refine_ls_shift/su_max 0.000
_refine_ls_shift/su_mean 0.000
_refine_ls_structure_factor_coef Fsqd
_refine_ls_weighting_details 'calc w=1/[\s^2^(Fo^2^)+(0.1496P)^2^+0.5401P] where P=(Fo^2^+2Fc^2^)/3'
_refine_ls_weighting_scheme calc
_refine_ls_wR_factor_gt 0.2634
_refine_ls_wR_factor_ref 0.2762
_reflns_number_gt 2244
_reflns_number_total 2865
_reflns_threshold_expression >2sigma(I)
_cod_data_source_file 4a.cif
_cod_data_source_block ki-dhp-1
_cod_database_code 1517787

loop_
_symmetry_equiv_pos_as_xyz
'x, y, z'
'-x, y+1/2, -z'

loop_
_atom_site_label
_atom_site_type_symbol
_atom_site_fract_x
_atom_site_fract_y
_atom_site_fract_z
_atom_site_U_iso_or_equiv
_atom_site_adp_type
_atom_site_occupancy
_atom_site_symmetry_multiplicity
_atom_site_calc_flag
_atom_site_refinement_flags
C1 C 0.2494(6) -0.0233(7) 0.8955(4) 0.0545(13) Uani 1 1 d .
C6 C 0.1246(6) -0.0233(10) 0.8253(6) 0.0708(17) Uani 1 1 d .
H6 H 0.1207 0.0474 0.7637 0.085 Uiso 1 1 calc R
C7 C 0.0503(7) 0.4628(8) 0.6440(5) 0.0665(15) Uani 1 1 d .
C8 C -0.0013(8) 0.4712(9) 0.5338(6) 0.0740(17) Uani 1 1 d .
H8 H 0.0573 0.5170 0.4841 0.089 Uiso 1 1 calc R
C2 C 0.2537(8) -0.1351(8) 0.9865(5) 0.0698(17) Uani 1 1 d .
H2 H 0.3367 -0.1404 1.0360 0.084 Uiso 1 1 calc R
C3 C 0.1368(12) -0.2353(11) 1.0021(8) 0.100(3) Uani 1 1 d .
H3 H 0.1412 -0.3080 1.0628 0.120 Uiso 1 1 calc R
C5 C 0.0065(8) -0.1207(12) 0.8408(8) 0.098(3) Uani 1 1 d .
H5 H -0.0769 -0.1130 0.7920 0.118 Uiso 1 1 calc R
C4 C 0.0112(11) -0.2327(11) 0.9305(8) 0.100(3) Uani 1 1 d .
H4 H -0.0675 -0.3033 0.9418 0.120 Uiso 1 1 calc R
C11 C -0.1763(8) 0.3358(12) 0.6767(7) 0.088(2) Uani 1 1 d .
H11 H -0.2364 0.2919 0.7259 0.106 Uiso 1 1 calc R
C10 C -0.2259(8) 0.3428(10) 0.5682(8) 0.087(2) Uani 1 1 d .
H10 H -0.3177 0.3009 0.5432 0.104 Uiso 1 1 calc R
C9 C -0.1389(8) 0.4116(10) 0.4979(6) 0.083(2) Uani 1 1 d .
H9 H -0.1722 0.4191 0.4242 0.100 Uiso 1 1 calc R
C12 C -0.0360(7) 0.3938(10) 0.7154(6) 0.0769(18) Uani 1 1 d .
H12 H -0.0028 0.3848 0.7890 0.092 Uiso 1 1 calc R
N1 N 0.2895(5) 0.3933(6) 0.7461(4) 0.0573(11) Uani 1 1 d .
C13 C 0.2010(7) 0.5264(8) 0.6840(6) 0.0707(17) Uani 1 1 d .
H13A H 0.2497 0.5620 0.6219 0.085 Uiso 1 1 calc R
H13B H 0.1933 0.6286 0.7298 0.085 Uiso 1 1 calc R
C14 C 0.3034(6) 0.4059(8) 0.8613(5) 0.0621(15) Uani 1 1 d .
H14 H 0.2786 0.5104 0.8934 0.075 Uiso 1 1 calc R
C16 C 0.3793(6) 0.0969(7) 0.8816(4) 0.0508(12) Uani 1 1 d .
H16 H 0.4661 0.0484 0.9232 0.061 Uiso 1 1 calc R
C15 C 0.3505(6) 0.2741(8) 0.9245(5) 0.0560(14) Uani 1 1 d .
H15 H 0.3665 0.2928 0.9993 0.067 Uiso 1 1 calc R
O1 O 0.5119(5) -0.1611(6) 0.7845(4) 0.0813(15) Uani 1 1 d .
O2 O 0.5448(8) -0.0234(10) 0.6323(5) 0.128(3) Uani 1 1 d .
C17 C 0.5953(9) -0.3048(11) 0.7479(6) 0.084(2) Uani 1 1 d .
H17A H 0.5508 -0.3459 0.6787 0.126 Uiso 1 1 calc R
H17B H 0.5985 -0.3983 0.8001 0.126 Uiso 1 1 calc R
H17C H 0.6921 -0.2657 0.7404 0.126 Uiso 1 1 calc R
C18 C 0.4075(5) 0.1167(7) 0.7615(4) 0.0500(12) Uani 1 1 d .
C19 C 0.4924(6) -0.0234(9) 0.7172(5) 0.0616(15) Uani 1 1 d .
C20 C 0.3558(5) 0.2542(7) 0.7018(5) 0.0536(13) Uani 1 1 d .
C21 C 0.3636(6) 0.2707(9) 0.5814(4) 0.0628(15) Uani 1 1 d .
H21A H 0.2674 0.2814 0.5447 0.094 Uiso 1 1 calc R
H21B H 0.4093 0.1685 0.5554 0.094 Uiso 1 1 calc R
H21C H 0.4190 0.3728 0.5672 0.094 Uiso 1 1 calc R

loop_
_atom_site_aniso_label
_atom_site_aniso_U_11
_atom_site_aniso_U_22
_atom_site_aniso_U_33
_atom_site_aniso_U_23
_atom_site_aniso_U_13
_atom_site_aniso_U_12
C1 0.064(3) 0.045(3) 0.058(3) -0.007(3) 0.025(3) -0.004(3)
C6 0.056(4) 0.075(4) 0.085(4) -0.014(4) 0.023(3) -0.015(3)
C7 0.073(4) 0.041(3) 0.085(4) 0.003(3) 0.007(3) 0.005(3)
C8 0.081(4) 0.057(3) 0.081(5) 0.007(3) -0.003(3) 0.002(4)
C2 0.092(4) 0.056(3) 0.066(4) 0.002(3) 0.032(3) 0.003(3)
C3 0.141(8) 0.064(4) 0.108(6) 0.004(4) 0.076(6) 0.000(5)
C5 0.063(4) 0.095(5) 0.141(7) -0.030(6) 0.034(4) -0.020(4)
C4 0.113(7) 0.072(4) 0.129(7) -0.019(5) 0.076(6) -0.027(5)
C11 0.068(4) 0.096(5) 0.102(6) -0.010(4) 0.020(4) 0.005(4)
C10 0.059(4) 0.076(4) 0.124(7) -0.015(4) -0.001(4) 0.001(3)
C9 0.083(5) 0.074(5) 0.088(5) -0.003(4) -0.014(4) 0.014(4)
C12 0.067(4) 0.085(4) 0.078(4) -0.013(4) 0.007(3) 0.008(4)
N1 0.062(3) 0.045(2) 0.065(3) -0.005(2) 0.011(2) -0.002(2)
C13 0.076(4) 0.043(3) 0.092(5) 0.006(3) 0.004(3) -0.002(3)
C14 0.062(3) 0.047(3) 0.076(4) -0.020(3) 0.006(3) -0.004(3)
C16 0.053(3) 0.050(3) 0.050(3) -0.003(2) 0.007(2) 0.002(2)
C15 0.059(3) 0.060(3) 0.050(3) -0.012(3) 0.007(2) -0.009(3)
O1 0.099(4) 0.069(3) 0.081(3) 0.008(2) 0.033(3) 0.025(2)
O2 0.190(6) 0.116(5) 0.094(4) 0.016(4) 0.087(4) 0.066(5)
C17 0.087(5) 0.079(4) 0.085(5) -0.013(4) 0.005(4) 0.033(4)
C18 0.045(3) 0.052(3) 0.054(3) -0.007(2) 0.010(2) -0.009(2)
C19 0.057(3) 0.066(3) 0.063(4) -0.011(3) 0.012(3) 0.000(3)
C20 0.041(3) 0.045(3) 0.079(4) 0.001(3) 0.021(2) -0.013(2)
C21 0.064(3) 0.072(4) 0.055(3) 0.007(3) 0.017(3) -0.007(3)

loop_
_atom_type_symbol
_atom_type_description
_atom_type_scat_dispersion_real
_atom_type_scat_dispersion_imag
_atom_type_scat_source
C C 0.0033 0.0016 'International Tables Vol C Tables 4.2.6.8 and 6.1.1.4'
H H 0.0000 0.0000 'International Tables Vol C Tables 4.2.6.8 and 6.1.1.4'
N N 0.0061 0.0033 'International Tables Vol C Tables 4.2.6.8 and 6.1.1.4'
O O 0.0106 0.0060 'International Tables Vol C Tables 4.2.6.8 and 6.1.1.4'

loop_
_geom_angle_atom_site_label_1
_geom_angle_atom_site_label_2
_geom_angle_atom_site_label_3
_geom_angle
C6 C1 C2 117.0(6)
C6 C1 C16 123.3(5)
C2 C1 C16 119.7(6)
C5 C6 C1 123.5(8)
C12 C7 C8 119.1(6)
C12 C7 C13 120.1(6)
C8 C7 C13 120.8(6)
C9 C8 C7 120.4(7)
C3 C2 C1 119.9(7)
C2 C3 C4 122.2(8)
C6 C5 C4 119.4(9)
C3 C4 C5 117.8(7)
C10 C11 C12 121.3(7)
C9 C10 C11 118.7(7)
C10 C9 C8 121.1(7)
C7 C12 C11 119.3(7)
C20 N1 C14 117.1(5)
C20 N1 C13 125.3(5)
C14 N1 C13 117.5(5)
N1 C13 C7 113.2(5)
C15 C14 N1 122.1(5)
C15 C16 C1 109.2(4)
C15 C16 C18 108.0(5)
C1 C16 C18 112.5(4)
C14 C15 C16 123.0(5)
C19 O1 C17 116.3(5)
C20 C18 C19 122.6(5)
C20 C18 C16 121.2(5)
C19 C18 C16 116.2(5)
O2 C19 O1 120.0(6)
O2 C19 C18 127.5(7)
O1 C19 C18 112.5(4)
C18 C20 N1 122.5(5)
C18 C20 C21 123.9(5)
N1 C20 C21 113.7(5)

loop_
_geom_bond_atom_site_label_1
_geom_bond_atom_site_label_2
_geom_bond_distance
C1 C6 1.370(9)
C1 C2 1.408(8)
C1 C16 1.539(8)
C6 C5 1.354(10)
C7 C12 1.359(9)
C7 C8 1.394(9)
C7 C13 1.512(9)
C8 C9 1.383(10)
C2 C3 1.358(11)
C3 C4 1.385(13)
C5 C4 1.396(13)
C11 C10 1.370(12)
C11 C12 1.408(10)
C10 C9 1.353(11)
N1 C20 1.370(7)
N1 C14 1.418(8)
N1 C13 1.468(8)
C14 C15 1.318(9)
C16 C15 1.486(8)
C16 C18 1.541(8)
O1 C19 1.340(8)
O1 C17 1.442(8)
O2 C19 1.201(7)
C18 C20 1.341(8)
C18 C19 1.468(8)
C20 C21 1.500(8)
